data_1008764
loop_
_publ_author_name
'Collomb, A'
'Abdelkader, O'
'Wolfers, P'
'Guitel, J C'
'Samaras, D'

_publ_section_title
;
Crystal structure and magnesium location in the W-type hexagonal
ferrite: (Ba) Mg2 - W.
;
_journal_coden_ASTM JMMMDC
_journal_name_full 'Journal of Magnetism and Magnetic Materials'
_journal_page_first 247
_journal_page_last 253
_journal_paper_doi 10.1016/0304-8853(86)90444-0
_journal_volume 58
_journal_year 1986
_chemical_formula_structural 'Ba Mg2 Fe16 O27'
_chemical_formula_sum 'Ba Fe16 Mg2 O27'
_chemical_name_systematic 'Barium magnesium iron oxide (1/2/16/27)'
_space_group_IT_number 194
_symmetry_cell_setting hexagonal
_symmetry_Int_Tables_number 194
_symmetry_space_group_name_Hall '-P 6c 2c'
_symmetry_space_group_name_H-M 'P 63/m m c'
_cell_angle_alpha 90
_cell_angle_beta 90
_cell_angle_gamma 120
_cell_formula_units_Z 2
_cell_length_a 5.9060(7)
_cell_length_b 5.9060(7)
_cell_length_c 32.91499(700)
_cell_volume 994.3
_refine_ls_R_factor_all 0.0215
_cod_database_code 1008764

loop_
_symmetry_equiv_pos_as_xyz
x,y,z
-y,x-y,z
y-x,-x,z
-y,-x,z
y-x,y,z
x,x-y,z
-x,-y,-z
y,y-x,-z
x-y,x,-z
y,x,-z
x-y,-y,-z
-x,y-x,-z
-x,-y,1/2+z
y,y-x,1/2+z
x-y,x,1/2+z
y,x,1/2+z
x-y,-y,1/2+z
-x,y-x,1/2+z
x,y,1/2-z
-y,x-y,1/2-z
y-x,-x,1/2-z
-y,-x,1/2-z
y-x,y,1/2-z
x,x-y,1/2-z

loop_
_atom_site_label
_atom_site_type_symbol
_atom_site_symmetry_multiplicity
_atom_site_Wyckoff_symbol
_atom_site_fract_x
_atom_site_fract_y
_atom_site_fract_z
_atom_site_occupancy
_atom_site_attached_hydrogens
_atom_site_calc_flag
Ba1 Ba2+ 2 b 0. 0. 0.25 1. 0 d
Mg1 Mg2+ 4 f 0.3333 0.6667 -0.2447(1) 0.041(17) 0 d
Fe1 Fe3+ 4 f 0.3333 0.6667 -0.2447(1) 0.459(17) 0 d
Mg2 Mg2+ 4 f 0.3333 0.6667 -0.42589(4) 0.120(9) 0 d
Fe2 Fe3+ 4 f 0.3333 0.6667 -0.42589(4) 0.880(9) 0 d
Mg3 Mg2+ 6 g 0.5 0. 0. 0.379(8) 0 d
Fe3 Fe3+ 6 g 0.5 0. 0. 0.621(8) 0 d
Mg4 Mg2+ 4 e 0. 0. 0.05573(4) 0.16(1) 0 d
Fe4 Fe3+ 4 e 0. 0. 0.05573(4) 0.84(1) 0 d
Mg5 Mg2+ 4 f 0.3333 0.6667 0.09275(4) 0.101(9) 0 d
Fe5 Fe3+ 4 f 0.3333 0.6667 0.09275(4) 0.899(9) 0 d
Fe6 Fe3+ 4 f 0.3333 0.6667 0.20794(4) 1. 0 d
Fe7 Fe3+ 12 k -0.16450(8) -0.32900(8) 0.15024(2) 1. 0 d
O1 O2- 4 e 0. 0. 0.11284(19) 1. 0 d
O2 O2- 4 f 0.3333 0.6667 0.03493(18) 1. 0 d
O3 O2- 4 f 0.3333 0.6667 -0.32026(17) 1. 0 d
O4 O2- 6 h 0.4852(8) 0.9704(8) 0.25 1. 0 d
O5 O2- 12 k 0.5117(5) 0.0234(7) 0.11041(11) 1. 0 d
O6 O2- 12 k -0.1769(4) -0.3538(4) 0.03612(12) 1. 0 d
O7 O2- 12 k 0.1629(5) 0.3258(5) 0.17928(11) 1. 0 d

loop_
_atom_type_symbol
_atom_type_oxidation_number
Ba2+ 2.000
Mg2+ 2.000
Fe3+ 3.000
O2- -2.000
